data_4506276
loop_
_publ_author_name
'Gustafsson, Mikaela'
'Su, Jie'
'Yue, Huijuan'
'Yao, Qingxia'
'Zou, Xiaodong'

_publ_section_title
;
 A Family of Flexible Lanthanide Bipyridinedicarboxylate Metal--Organic
 Frameworks Showing Reversible Single-Crystal to Single-Crystal
 Transformations
;
_journal_issue 6
_journal_name_full 'Crystal Growth &amp; Design'
_journal_page_first 3243
_journal_paper_doi 10.1021/cg300379u
_journal_volume 12
_journal_year 2012
_chemical_formula_sum 'C36 H18 Gd2 N6 O15'
_chemical_formula_weight 1089.06
_chemical_name_common SUMOF-6-Gd(as)
_chemical_name_systematic
;
?
;
_space_group_IT_number 14
_symmetry_cell_setting monoclinic
_symmetry_space_group_name_Hall '-P 2ybc'
_symmetry_space_group_name_H-M 'P 1 21/c 1'
_atom_sites_solution_hydrogens geom
_atom_sites_solution_primary direct
_atom_sites_solution_secondary difmap
_audit_creation_method SHELXL-97
_cell_angle_alpha 90.00
_cell_angle_beta 97.910(6)
_cell_angle_gamma 90.00
_cell_formula_units_Z 4
_cell_length_a 25.6487(14)
_cell_length_b 15.1875(19)
_cell_length_c 17.0378(12)
_cell_measurement_reflns_used 2565
_cell_measurement_temperature 293(2)
_cell_measurement_theta_max 33.1189
_cell_measurement_theta_min 4.0374
_cell_volume 6573.8(10)
_computing_structure_refinement 'SHELXL-97 (Sheldrick, 1997)'
_computing_structure_solution 'SHELXS-97 (Sheldrick, 1997)'
_diffrn_ambient_temperature 293(2)
_diffrn_detector_area_resol_mean 16.5467
_diffrn_measured_fraction_theta_full 0.967
_diffrn_measured_fraction_theta_max 0.967
_diffrn_measurement_device_type 'Xcalibur, Sapphire3'
_diffrn_radiation_monochromator graphite
_diffrn_radiation_source 'Enhance (Mo) X-ray Source'
_diffrn_radiation_type MoK\a
_diffrn_radiation_wavelength 0.71073
_diffrn_reflns_av_R_equivalents 0.2269
_diffrn_reflns_av_sigmaI/netI 0.1981
_diffrn_reflns_limit_h_max 29
_diffrn_reflns_limit_h_min -29
_diffrn_reflns_limit_k_max 17
_diffrn_reflns_limit_k_min -17
_diffrn_reflns_limit_l_max 19
_diffrn_reflns_limit_l_min -18
_diffrn_reflns_number 69801
_diffrn_reflns_theta_full 24.41
_diffrn_reflns_theta_max 24.41
_diffrn_reflns_theta_min 4.05
_exptl_absorpt_coefficient_mu 2.046
_exptl_absorpt_correction_T_max 1.00000
_exptl_absorpt_correction_T_min 0.94035
_exptl_absorpt_correction_type multi-scan
_exptl_crystal_colour colorless
_exptl_crystal_density_diffrn 1.100
_exptl_crystal_density_method 'not measured'
_exptl_crystal_description rhombic
_exptl_crystal_F_000 2096
_exptl_crystal_size_max 0.18
_exptl_crystal_size_mid 0.16
_exptl_crystal_size_min 0.13
_platon_squeeze_details
;
;
_refine_diff_density_max 1.020
_refine_diff_density_min -0.879
_refine_diff_density_rms 0.143
_refine_ls_extinction_method none
_refine_ls_goodness_of_fit_ref 0.972
_refine_ls_hydrogen_treatment constr
_refine_ls_matrix_type full
_refine_ls_number_parameters 460
_refine_ls_number_reflns 10473
_refine_ls_number_restraints 24
_refine_ls_restrained_S_all 0.975
_refine_ls_R_factor_all 0.1561
_refine_ls_R_factor_gt 0.0697
_refine_ls_shift/su_max 0.000
_refine_ls_shift/su_mean 0.000
_refine_ls_structure_factor_coef Fsqd
_refine_ls_weighting_details 'calc w=1/[\s^2^(Fo^2^)+(0.0360P)^2^+0.0000P] where P=(Fo^2^+2Fc^2^)/3'
_refine_ls_weighting_scheme calc
_refine_ls_wR_factor_gt 0.1487
_refine_ls_wR_factor_ref 0.1698
_reflns_number_gt 5228
_reflns_number_total 10473
_reflns_threshold_expression >2sigma(I)
_cod_data_source_file cg300379u_si_002.cif
_cod_data_source_block 4b
_cod_original_sg_symbol_H-M 'P 21/c'
_cod_database_code 4506276

loop_
_symmetry_equiv_pos_as_xyz
'x, y, z'
'-x, y+1/2, -z+1/2'
'-x, -y, -z'
'x, -y-1/2, z-1/2'

loop_
_atom_site_label
_atom_site_type_symbol
_atom_site_fract_x
_atom_site_fract_y
_atom_site_fract_z
_atom_site_U_iso_or_equiv
_atom_site_adp_type
_atom_site_occupancy
_atom_site_symmetry_multiplicity
_atom_site_calc_flag
_atom_site_refinement_flags
Gd1 Gd 0.24971(2) 0.32924(5) 0.68502(4) 0.0466(2) Uani 1 1 d .
Gd2 Gd 0.25038(2) 0.20429(5) 0.46322(4) 0.0460(2) Uani 1 1 d .
O1 O 0.1982(3) 0.3398(7) 0.5591(5) 0.063(3) Uani 1 1 d .
O2 O 0.3207(3) 0.2245(6) 0.7177(5) 0.057(3) Uani 1 1 d .
O3 O 0.2007(3) 0.1975(7) 0.6709(5) 0.068(3) Uani 1 1 d .
O4 O 0.3149(3) 0.3865(6) 0.6085(6) 0.055(3) Uani 1 1 d .
O5 O 0.3013(3) 0.3852(6) 0.7951(5) 0.055(3) Uani 1 1 d .
O6 O 0.1724(4) 0.3618(8) 0.7410(6) 0.090(4) Uani 1 1 d .
O7 O 0.2390(4) 0.4912(7) 0.6742(6) 0.097(4) Uani 1 1 d .
O8 O 0.3312(3) 0.1762(7) 0.4104(5) 0.057(3) Uani 1 1 d .
O9 O 0.2987(3) 0.1939(6) 0.5919(5) 0.054(3) Uani 1 1 d .
O10 O 0.2992(3) 0.3373(7) 0.4847(5) 0.063(3) Uani 1 1 d .
O11 O 0.1780(3) 0.3030(7) 0.4348(5) 0.071(3) Uani 1 1 d .
O12 O 0.2653(4) 0.0365(8) 0.4755(6) 0.097(4) Uani 1 1 d .
O13 O 0.2500(3) 0.2841(7) 0.3329(6) 0.079(3) Uani 1 1 d .
O14 O 0.1892(3) 0.1488(7) 0.5471(6) 0.070(3) Uani 1 1 d .
O15 O 0.1916(3) 0.1377(7) 0.3670(5) 0.074(3) Uani 1 1 d .
C1 C 0.4752(3) 0.4815(7) 0.5030(6) 0.063(4) Uani 1 1 d G
N2 N 0.4499(3) 0.5121(6) 0.5648(5) 0.081(4) Uani 1 1 d G
C3 C 0.4011(3) 0.4783(7) 0.5756(5) 0.087(6) Uani 1 1 d G
H3 H 0.3842 0.4988 0.6170 0.104 Uiso 1 1 calc R
C4 C 0.3775(3) 0.4139(7) 0.5247(6) 0.059(4) Uani 1 1 d G
C5 C 0.4027(4) 0.3833(6) 0.4629(6) 0.079(5) Uani 1 1 d G
H5 H 0.3869 0.3402 0.4288 0.095 Uiso 1 1 calc R
C6 C 0.4516(4) 0.4171(7) 0.4520(5) 0.088(6) Uani 1 1 d G
H6 H 0.4685 0.3966 0.4107 0.105 Uiso 1 1 calc R
C7 C 0.3265(5) 0.3725(11) 0.5390(9) 0.054(4) Uani 1 1 d .
C11 C 0.0230(3) 0.4778(7) 0.4961(6) 0.073(5) Uani 1 1 d G
N12 N 0.0603(4) 0.4784(7) 0.5635(5) 0.109(6) Uani 1 1 d G
C13 C 0.1080(3) 0.4351(7) 0.5634(5) 0.091(6) Uani 1 1 d G
H13 H 0.1329 0.4355 0.6085 0.110 Uiso 1 1 calc R
C14 C 0.1185(3) 0.3911(7) 0.4957(6) 0.073(5) Uani 1 1 d G
C15 C 0.0812(4) 0.3905(8) 0.4282(5) 0.103(7) Uani 1 1 d G
H15 H 0.0882 0.3611 0.3829 0.124 Uiso 1 1 calc R
C16 C 0.0335(3) 0.4339(8) 0.4284(5) 0.103(7) Uani 1 1 d G
H16 H 0.0086 0.4335 0.3832 0.124 Uiso 1 1 calc R
C17 C 0.1683(5) 0.3395(10) 0.4962(8) 0.055(4) Uani 1 1 d .
C21 C 0.4646(3) 0.0249(7) 0.6635(6) 0.072(5) Uani 1 1 d G
N22 N 0.4290(3) 0.0294(7) 0.5943(5) 0.106(6) Uani 1 1 d G
C23 C 0.3843(3) 0.0817(7) 0.5914(5) 0.084(6) Uani 1 1 d G
H23 H 0.3605 0.0847 0.5451 0.101 Uiso 1 1 calc R
C24 C 0.3752(3) 0.1297(6) 0.6577(6) 0.057(4) Uani 1 1 d G
C25 C 0.4109(4) 0.1253(7) 0.7269(5) 0.104(7) Uani 1 1 d G
H25 H 0.4048 0.1574 0.7713 0.125 Uiso 1 1 calc R
C26 C 0.4555(3) 0.0729(8) 0.7298(5) 0.086(6) Uani 1 1 d GU
H26 H 0.4794 0.0699 0.7761 0.104 Uiso 1 1 calc R
C27 C 0.3285(4) 0.1845(10) 0.6564(10) 0.053(4) Uani 1 1 d .
C31 C 0.4884(3) 0.0210(7) 0.3372(6) 0.073(5) Uani 1 1 d G
N32 N 0.4810(3) 0.0721(7) 0.4025(5) 0.115(6) Uani 1 1 d G
C33 C 0.4324(3) 0.1110(7) 0.4066(5) 0.084(5) Uani 1 1 d G
H33 H 0.4274 0.1453 0.4502 0.101 Uiso 1 1 calc R
C34 C 0.3912(3) 0.0989(7) 0.3454(6) 0.054(4) Uani 1 1 d G
C35 C 0.3986(3) 0.0477(7) 0.2802(5) 0.117(8) Uani 1 1 d G
H35 H 0.3710 0.0396 0.2393 0.140 Uiso 1 1 calc R
C36 C 0.4472(4) 0.0088(7) 0.2761(5) 0.097(6) Uani 1 1 d GU
H36 H 0.4521 -0.0254 0.2325 0.116 Uiso 1 1 calc R
C37 C 0.3367(5) 0.1320(9) 0.3487(9) 0.048(4) Uani 1 1 d .
C41 C 0.0080(3) 0.0277(8) 0.3335(6) 0.076(5) Uani 1 1 d G
N42 N 0.0296(4) 0.0115(8) 0.2644(5) 0.147(8) Uani 1 1 d G
C43 C 0.0791(4) 0.0443(8) 0.2560(5) 0.128(8) Uani 1 1 d GU
H43 H 0.0936 0.0335 0.2098 0.153 Uiso 1 1 calc R
C44 C 0.1071(3) 0.0933(8) 0.3167(6) 0.070(5) Uani 1 1 d G
C45 C 0.0855(4) 0.1095(7) 0.3858(6) 0.106(7) Uani 1 1 d G
H45 H 0.1042 0.1422 0.4264 0.128 Uiso 1 1 calc R
C46 C 0.0360(4) 0.0767(8) 0.3942(6) 0.113(7) Uani 1 1 d G
H46 H 0.0215 0.0875 0.4404 0.135 Uiso 1 1 calc R
C47 C 0.1606(4) 0.1243(9) 0.3055(8) 0.043(4) Uani 1 1 d .
C51 C 0.0399(3) 0.0144(7) 0.6597(6) 0.077(6) Uani 1 1 d G
N52 N 0.0632(4) -0.0062(6) 0.5930(6) 0.101(5) Uani 1 1 d G
C53 C 0.1088(4) 0.0371(8) 0.5790(5) 0.118(8) Uani 1 1 d G
H53 H 0.1244 0.0233 0.5344 0.142 Uiso 1 1 calc R
C54 C 0.1310(3) 0.1010(7) 0.6316(6) 0.069(5) Uani 1 1 d G
C55 C 0.1077(3) 0.1216(7) 0.6983(6) 0.100(7) Uani 1 1 d G
H55 H 0.1226 0.1644 0.7335 0.120 Uiso 1 1 calc R
C56 C 0.0622(3) 0.0783(8) 0.7123(5) 0.104(7) Uani 1 1 d GU
H56 H 0.0466 0.0921 0.7569 0.125 Uiso 1 1 calc R
C57 C 0.1793(5) 0.1531(11) 0.6168(10) 0.059(5) Uani 1 1 d .

loop_
_atom_site_aniso_label
_atom_site_aniso_U_11
_atom_site_aniso_U_22
_atom_site_aniso_U_33
_atom_site_aniso_U_23
_atom_site_aniso_U_13
_atom_site_aniso_U_12
Gd1 0.0229(3) 0.0670(6) 0.0495(5) -0.0119(4) 0.0039(3) 0.0104(3)
Gd2 0.0197(3) 0.0748(6) 0.0449(5) -0.0080(4) 0.0089(3) 0.0003(3)
O1 0.032(5) 0.107(9) 0.049(7) 0.000(6) 0.002(4) 0.022(5)
O2 0.043(5) 0.078(8) 0.055(7) 0.011(6) 0.021(4) 0.030(5)
O3 0.041(5) 0.116(10) 0.047(7) -0.020(6) 0.008(4) -0.030(5)
O4 0.054(6) 0.040(7) 0.069(7) -0.007(5) 0.004(5) -0.012(4)
O5 0.048(6) 0.052(7) 0.064(7) -0.019(5) 0.004(5) -0.010(5)
O6 0.061(6) 0.165(13) 0.046(7) -0.032(7) 0.009(5) 0.061(7)
O7 0.118(9) 0.060(9) 0.115(9) 0.000(6) 0.023(7) 0.052(7)
O8 0.020(4) 0.099(9) 0.055(7) -0.001(6) 0.013(4) 0.013(4)
O9 0.039(5) 0.081(8) 0.044(6) 0.009(5) 0.005(4) 0.015(5)
O10 0.053(6) 0.087(9) 0.047(7) -0.012(6) 0.003(5) -0.013(5)
O11 0.050(6) 0.134(11) 0.029(6) 0.007(6) 0.012(4) 0.040(6)
O12 0.078(7) 0.133(12) 0.081(8) 0.017(7) 0.009(6) 0.057(7)
O13 0.036(5) 0.087(9) 0.120(8) -0.013(7) 0.030(5) 0.013(5)
O14 0.047(6) 0.097(10) 0.071(8) -0.021(6) 0.022(5) -0.033(5)
O15 0.028(5) 0.139(11) 0.057(7) -0.022(6) 0.009(5) -0.023(5)
C1 0.065(10) 0.099(14) 0.028(9) 0.007(8) 0.018(7) -0.035(9)
N2 0.075(9) 0.112(13) 0.061(9) -0.031(8) 0.023(7) -0.035(8)
C3 0.061(10) 0.117(17) 0.093(14) -0.016(11) 0.047(9) -0.033(10)
C4 0.052(9) 0.083(13) 0.040(10) -0.005(8) 0.004(7) -0.021(8)
C5 0.064(10) 0.097(15) 0.078(13) -0.032(10) 0.019(9) -0.034(9)
C6 0.059(10) 0.121(17) 0.089(13) -0.045(11) 0.034(9) -0.045(10)
C7 0.043(8) 0.101(14) 0.019(9) 0.005(8) 0.007(7) 0.009(8)
C11 0.052(9) 0.135(16) 0.037(10) 0.002(9) 0.020(7) 0.042(9)
N12 0.058(8) 0.206(18) 0.064(10) -0.032(10) 0.009(7) 0.074(9)
C13 0.075(11) 0.152(19) 0.048(12) 0.005(11) 0.011(8) 0.056(11)
C14 0.035(8) 0.157(18) 0.024(9) 0.017(9) -0.002(6) 0.027(9)
C15 0.066(11) 0.19(2) 0.052(11) -0.010(11) -0.005(9) 0.074(12)
C16 0.062(10) 0.18(2) 0.065(12) -0.001(12) -0.001(8) 0.080(12)
C17 0.048(8) 0.090(13) 0.023(9) 0.020(8) -0.009(7) 0.024(8)
C21 0.030(7) 0.136(16) 0.046(10) 0.000(9) -0.011(7) 0.038(8)
N22 0.056(8) 0.177(17) 0.081(11) -0.011(10) 0.000(7) 0.059(9)
C23 0.044(9) 0.153(18) 0.052(11) -0.011(10) 0.000(7) 0.042(10)
C24 0.043(8) 0.101(14) 0.027(9) 0.008(8) 0.003(6) 0.023(8)
C25 0.072(12) 0.17(2) 0.074(13) -0.033(12) 0.016(10) 0.044(12)
C26 0.048(8) 0.146(16) 0.059(11) -0.007(10) -0.015(7) 0.070(9)
C27 0.023(7) 0.074(13) 0.065(12) 0.019(9) 0.017(7) 0.009(7)
C31 0.069(10) 0.106(15) 0.049(11) 0.016(9) 0.028(8) 0.034(9)
N32 0.048(8) 0.186(18) 0.117(13) -0.002(11) 0.035(8) 0.051(9)
C33 0.048(9) 0.105(16) 0.098(13) -0.016(10) 0.007(9) 0.032(9)
C34 0.024(7) 0.101(14) 0.035(9) 0.014(8) -0.001(6) 0.001(7)
C35 0.069(11) 0.19(2) 0.082(14) -0.053(13) -0.020(9) 0.080(12)
C36 0.069(10) 0.151(16) 0.060(10) -0.047(10) -0.027(8) 0.086(10)
C37 0.029(7) 0.060(11) 0.058(11) 0.007(8) 0.012(7) 0.020(6)
C41 0.046(9) 0.137(17) 0.047(11) -0.004(10) 0.009(7) -0.050(9)
N42 0.093(11) 0.28(2) 0.069(11) -0.002(12) 0.020(9) -0.113(13)
C43 0.065(10) 0.24(2) 0.090(13) -0.033(13) 0.037(9) -0.101(12)
C44 0.041(8) 0.137(16) 0.033(9) -0.022(9) 0.005(7) -0.055(9)
C45 0.051(10) 0.16(2) 0.116(16) -0.039(13) 0.028(10) -0.063(11)
C46 0.063(11) 0.17(2) 0.114(16) -0.049(14) 0.053(10) -0.062(12)
C47 0.024(7) 0.062(11) 0.041(10) 0.023(8) 0.002(6) -0.016(6)
C51 0.059(10) 0.126(17) 0.046(11) 0.005(10) 0.008(8) -0.056(10)
N52 0.048(8) 0.159(16) 0.103(12) -0.035(10) 0.028(7) -0.048(8)
C53 0.076(12) 0.21(2) 0.076(14) -0.068(14) 0.047(10) -0.068(13)
C54 0.039(8) 0.128(16) 0.042(10) -0.002(9) 0.017(7) -0.002(8)
C55 0.062(10) 0.17(2) 0.076(13) -0.046(12) 0.037(9) -0.060(11)
C56 0.060(9) 0.189(18) 0.075(12) -0.043(11) 0.049(8) -0.072(10)
C57 0.032(7) 0.091(14) 0.060(12) -0.007(10) 0.027(8) -0.029(7)

loop_
_atom_type_symbol
_atom_type_description
_atom_type_scat_dispersion_real
_atom_type_scat_dispersion_imag
_atom_type_scat_source
C C 0.0033 0.0016 'International Tables Vol C Tables 4.2.6.8 and 6.1.1.4'
H H 0.0000 0.0000 'International Tables Vol C Tables 4.2.6.8 and 6.1.1.4'
N N 0.0061 0.0033 'International Tables Vol C Tables 4.2.6.8 and 6.1.1.4'
O O 0.0106 0.0060 'International Tables Vol C Tables 4.2.6.8 and 6.1.1.4'
Gd Gd -0.1653 3.9035 'International Tables Vol C Tables 4.2.6.8 and 6.1.1.4'

loop_
_geom_angle_atom_site_label_1
_geom_angle_atom_site_label_2
_geom_angle_atom_site_label_3
_geom_angle
_geom_angle_site_symmetry_1
_geom_angle_site_symmetry_3
O5 Gd1 O3 129.4(3) . .
O5 Gd1 O1 154.2(3) . .
O3 Gd1 O1 75.0(3) . .
O5 Gd1 O6 90.8(3) . .
O3 Gd1 O6 75.7(4) . .
O1 Gd1 O6 87.5(3) . .
O5 Gd1 O4 86.8(3) . .
O3 Gd1 O4 130.4(3) . .
O1 Gd1 O4 80.1(3) . .
O6 Gd1 O4 145.2(4) . .
O5 Gd1 O2 74.1(3) . .
O3 Gd1 O2 80.8(3) . .
O1 Gd1 O2 124.1(3) . .
O6 Gd1 O2 133.5(3) . .
O4 Gd1 O2 78.9(3) . .
O5 Gd1 O7 74.9(3) . .
O3 Gd1 O7 141.5(3) . .
O1 Gd1 O7 79.8(3) . .
O6 Gd1 O7 74.5(4) . .
O4 Gd1 O7 71.4(3) . .
O2 Gd1 O7 137.7(3) . .
O15 Gd2 O9 146.8(3) . .
O15 Gd2 O10 139.6(3) . .
O9 Gd2 O10 73.6(3) . .
O15 Gd2 O11 73.5(4) . .
O9 Gd2 O11 121.5(3) . .
O10 Gd2 O11 82.9(3) . .
O15 Gd2 O8 99.8(3) . .
O9 Gd2 O8 88.1(3) . .
O10 Gd2 O8 75.3(3) . .
O11 Gd2 O8 136.2(3) . .
O15 Gd2 O14 81.5(3) . .
O9 Gd2 O14 74.3(3) . .
O10 Gd2 O14 125.2(3) . .
O11 Gd2 O14 77.8(3) . .
O8 Gd2 O14 145.3(3) . .
O15 Gd2 O13 70.3(3) . .
O9 Gd2 O13 141.5(3) . .
O10 Gd2 O13 70.5(3) . .
O11 Gd2 O13 67.1(3) . .
O8 Gd2 O13 69.9(3) . .
O14 Gd2 O13 139.7(3) . .
O15 Gd2 O12 72.5(3) . .
O9 Gd2 O12 78.9(3) . .
O10 Gd2 O12 139.2(3) . .
O11 Gd2 O12 137.8(3) . .
O8 Gd2 O12 74.3(3) . .
O14 Gd2 O12 73.1(3) . .
O13 Gd2 O12 121.8(3) . .
O15 Gd2 C17 91.5(4) . .
O9 Gd2 C17 99.2(3) . .
O10 Gd2 C17 76.2(4) . .
O11 Gd2 C17 22.3(3) . .
O8 Gd2 C17 147.1(4) . .
O14 Gd2 C17 66.7(4) . .
O13 Gd2 C17 85.4(3) . .
O12 Gd2 C17 138.5(4) . .
C17 O1 Gd1 173.9(10) . .
C27 O2 Gd1 109.2(8) . .
C57 O3 Gd1 136.8(10) . .
C7 O4 Gd1 134.9(8) . .
C37 O5 Gd1 144.4(9) 4_566 .
C47 O6 Gd1 137.5(8) 4_566 .
C37 O8 Gd2 126.9(7) . .
C27 O9 Gd2 173.3(9) . .
C7 O10 Gd2 137.1(10) . .
C17 O11 Gd2 110.6(7) . .
C57 O14 Gd2 141.1(8) . .
C47 O15 Gd2 162.4(10) . .
N2 C1 C6 120.0 . .
N2 C1 C1 116.2(10) . 3_666
C6 C1 C1 123.8(10) . 3_666
C3 N2 C1 120.0 . .
N2 C3 C4 120.0 . .
C5 C4 C3 120.0 . .
C5 C4 C7 119.3(9) . .
C3 C4 C7 120.5(9) . .
C4 C5 C6 120.0 . .
C5 C6 C1 120.0 . .
O10 C7 O4 126.8(13) . .
O10 C7 C4 119.3(12) . .
O4 C7 C4 113.6(12) . .
C11 C11 N12 114.5(10) 3_566 .
C11 C11 C16 125.5(10) 3_566 .
N12 C11 C16 120.0 . .
C11 N12 C13 120.0 . .
C14 C13 N12 120.0 . .
C13 C14 C15 120.0 . .
C13 C14 C17 120.6(8) . .
C15 C14 C17 119.3(8) . .
C16 C15 C14 120.0 . .
C15 C16 C11 120.0 . .
O1 C17 O11 124.3(12) . .
O1 C17 C14 115.6(13) . .
O11 C17 C14 120.0(10) . .
O1 C17 Gd2 78.4(8) . .
O11 C17 Gd2 47.1(6) . .
C14 C17 Gd2 164.1(9) . .
N22 C21 C26 120.0 . .
N22 C21 C31 119.0(7) . 3_656
C26 C21 C31 120.7(7) . 3_656
C21 N22 C23 120.0 . .
C24 C23 N22 120.0 . .
C23 C24 C25 120.0 . .
C23 C24 C27 121.0(9) . .
C25 C24 C27 119.0(9) . .
C26 C25 C24 120.0 . .
C25 C26 C21 120.0 . .
O2 C27 O9 121.8(12) . .
O2 C27 C24 119.4(12) . .
O9 C27 C24 118.6(13) . .
N32 C31 C36 120.0 . .
N32 C31 C21 120.0(7) . 3_656
C36 C31 C21 119.7(8) . 3_656
C33 N32 C31 120.0 . .
N32 C33 C34 120.0 . .
C33 C34 C35 120.0 . .
C33 C34 C37 123.1(8) . .
C35 C34 C37 116.7(9) . .
C36 C35 C34 120.0 . .
C35 C36 C31 120.0 . .
O5 C37 O8 125.1(11) 4_565 .
O5 C37 C34 120.1(13) 4_565 .
O8 C37 C34 114.7(11) . .
N42 C41 C46 120.0 . .
N42 C41 C51 116.4(8) . 3_556
C46 C41 C51 123.3(8) . 3_556
C43 N42 C41 120.0 . .
C44 C43 N42 120.0 . .
C43 C44 C45 120.0 . .
C43 C44 C47 117.6(8) . .
C45 C44 C47 122.4(8) . .
C46 C45 C44 120.0 . .
C45 C46 C41 120.0 . .
O6 C47 O15 122.1(11) 4_565 .
O6 C47 C44 121.9(11) 4_565 .
O15 C47 C44 116.0(11) . .
N52 C51 C56 120.0 . .
N52 C51 C41 116.4(8) . 3_556
C56 C51 C41 123.5(8) . 3_556
C53 N52 C51 120.0 . .
C54 C53 N52 120.0 . .
C53 C54 C55 120.0 . .
C53 C54 C57 121.9(9) . .
C55 C54 C57 118.1(9) . .
C54 C55 C56 120.0 . .
C55 C56 C51 120.0 . .
O3 C57 O14 128.4(12) . .
O3 C57 C54 117.2(13) . .
O14 C57 C54 114.1(12) . .

loop_
_geom_bond_atom_site_label_1
_geom_bond_atom_site_label_2
_geom_bond_distance
_geom_bond_site_symmetry_2
Gd1 O5 2.303(8) .
Gd1 O3 2.357(10) .
Gd1 O1 2.364(8) .
Gd1 O6 2.368(9) .
Gd1 O4 2.419(9) .
Gd1 O2 2.425(8) .
Gd1 O7 2.479(10) .
Gd2 O15 2.303(9) .
Gd2 O9 2.371(8) .
Gd2 O10 2.378(10) .
Gd2 O11 2.384(8) .
Gd2 O8 2.408(8) .
Gd2 O14 2.415(10) .
Gd2 O13 2.528(10) .
Gd2 O12 2.581(11) .
Gd2 C17 3.048(14) .
O1 C17 1.231(12) .
O2 C27 1.247(15) .
O3 C57 1.212(15) .
O4 C7 1.278(14) .
O5 C37 1.224(14) 4_566
O6 C47 1.198(13) 4_566
O8 C37 1.272(14) .
O9 C27 1.257(14) .
O10 C7 1.205(14) .
O11 C17 1.238(14) .
O14 C57 1.249(15) .
O15 C47 1.242(13) .
C1 N2 1.3900 .
C1 C6 1.3900 .
C1 C1 1.408(12) 3_666
N2 C3 1.3900 .
C3 C4 1.3900 .
C4 C5 1.3900 .
C4 C7 1.500(15) .
C5 C6 1.3900 .
C11 C11 1.383(11) 3_566
C11 N12 1.3900 .
C11 C16 1.3900 .
N12 C13 1.3900 .
C13 C14 1.3900 .
C14 C15 1.3900 .
C14 C17 1.498(14) .
C15 C16 1.3900 .
C21 N22 1.3900 .
C21 C26 1.3900 .
C21 C31 1.395(8) 3_656
N22 C23 1.3900 .
C23 C24 1.3900 .
C24 C25 1.3900 .
C24 C27 1.457(14) .
C25 C26 1.3900 .
C31 N32 1.3900 .
C31 C36 1.3900 .
C31 C21 1.395(8) 3_656
N32 C33 1.3900 .
C33 C34 1.3900 .
C34 C35 1.3900 .
C34 C37 1.494(12) .
C35 C36 1.3900 .
C37 O5 1.224(14) 4_565
C41 N42 1.3900 .
C41 C46 1.3900 .
C41 C51 1.405(8) 3_556
N42 C43 1.3900 .
C43 C44 1.3900 .
C44 C45 1.3900 .
C44 C47 1.487(12) .
C45 C46 1.3900 .
C47 O6 1.198(13) 4_565
C51 N52 1.3900 .
C51 C56 1.3900 .
C51 C41 1.405(8) 3_556
N52 C53 1.3900 .
C53 C54 1.3900 .
C54 C55 1.3900 .
C54 C57 1.519(13) .
C55 C56 1.3900 .

loop_
_platon_squeeze_void_nr
_platon_squeeze_void_average_x
_platon_squeeze_void_average_y
_platon_squeeze_void_average_z
_platon_squeeze_void_volume
_platon_squeeze_void_count_electrons
_platon_squeeze_void_content
1 0.249 -0.250 0.005 1746 600 ' '
2 0.751 0.250 0.005 1746 595 ' '
